data_7020525
loop_
_publ_author_name
'Son, Jung-Ho'
'Ohlin, C Andr\'e'
'Casey, William H.'

_publ_section_title
;
 A new class of soluble and stable transition-metal-substituted
 polyoxoniobate: [Cr(2)(OH)(4)Nb(10)O(30)](8-).
;
_journal_issue 41
_journal_name_full 'Dalton transactions (Cambridge, England : 2003)'
_journal_page_first 12674
_journal_page_last 12677
_journal_paper_doi 10.1039/c2dt31760e
_journal_volume 41
_journal_year 2012
_chemical_formula_moiety 'Cr2 H4 Nb10 O34, 12(H2 O), 8(K)'
_chemical_formula_sum 'Cr2 H28 K8 Nb10 O46'
_chemical_formula_weight 2110.12
_chemical_name_systematic
;
?
;
_space_group_IT_number 2
_symmetry_cell_setting triclinic
_symmetry_space_group_name_Hall '-P 1'
_symmetry_space_group_name_H-M 'P -1'
_atom_sites_solution_hydrogens geom
_atom_sites_solution_primary direct
_atom_sites_solution_secondary difmap
_audit_creation_method SHELXL-97
_cell_angle_alpha 75.2450(10)
_cell_angle_beta 80.5600(10)
_cell_angle_gamma 87.6550(10)
_cell_formula_units_Z 1
_cell_length_a 9.6658(8)
_cell_length_b 10.6352(9)
_cell_length_c 11.4163(10)
_cell_measurement_reflns_used 9140
_cell_measurement_temperature 95(2)
_cell_measurement_theta_max 27.62
_cell_measurement_theta_min 2.91
_cell_volume 1119.50(16)
_computing_cell_refinement 'Bruker SMART'
_computing_data_collection 'Bruker SMART'
_computing_data_reduction 'Bruker SAINT'
_computing_molecular_graphics 'Bruker SHELXTL'
_computing_publication_material 'Bruker SHELXTL'
_computing_structure_refinement 'Bruker SHELXTL'
_computing_structure_solution 'Bruker SHELXTL'
_diffrn_ambient_temperature 95(2)
_diffrn_measured_fraction_theta_full 0.976
_diffrn_measured_fraction_theta_max 0.976
_diffrn_radiation_monochromator graphite
_diffrn_radiation_source 'fine-focus sealed tube'
_diffrn_radiation_type MoK\a
_diffrn_radiation_wavelength 0.71073
_diffrn_reflns_av_R_equivalents 0.0208
_diffrn_reflns_av_sigmaI/netI 0.0259
_diffrn_reflns_limit_h_max 12
_diffrn_reflns_limit_h_min -12
_diffrn_reflns_limit_k_max 13
_diffrn_reflns_limit_k_min -13
_diffrn_reflns_limit_l_max 14
_diffrn_reflns_limit_l_min -14
_diffrn_reflns_number 12373
_diffrn_reflns_theta_full 27.62
_diffrn_reflns_theta_max 27.62
_diffrn_reflns_theta_min 2.91
_exptl_absorpt_coefficient_mu 3.785
_exptl_absorpt_correction_T_max 0.6006
_exptl_absorpt_correction_T_min 0.5182
_exptl_absorpt_correction_type multi-scan
_exptl_absorpt_process_details 'SADABS (Bruker, 2003)'
_exptl_crystal_colour Green
_exptl_crystal_density_diffrn 3.130
_exptl_crystal_density_method 'not measured'
_exptl_crystal_description Prism
_exptl_crystal_F_000 1006
_exptl_crystal_size_max 0.20
_exptl_crystal_size_mid 0.19
_exptl_crystal_size_min 0.15
_refine_diff_density_max 0.835
_refine_diff_density_min -1.059
_refine_diff_density_rms 0.164
_refine_ls_extinction_method none
_refine_ls_goodness_of_fit_ref 1.083
_refine_ls_hydrogen_treatment mixed
_refine_ls_matrix_type full
_refine_ls_number_parameters 354
_refine_ls_number_reflns 5072
_refine_ls_number_restraints 0
_refine_ls_restrained_S_all 1.083
_refine_ls_R_factor_all 0.0271
_refine_ls_R_factor_gt 0.0238
_refine_ls_shift/su_max 0.001
_refine_ls_shift/su_mean 0.000
_refine_ls_structure_factor_coef Fsqd
_refine_ls_weighting_details 'calc w=1/[\s^2^(Fo^2^)+(0.0411P)^2^+1.6363P] where P=(Fo^2^+2Fc^2^)/3'
_refine_ls_weighting_scheme calc
_refine_ls_wR_factor_gt 0.0697
_refine_ls_wR_factor_ref 0.0719
_reflns_number_gt 4600
_reflns_number_total 5072
_reflns_threshold_expression >2sigma(I)
_cod_data_source_file c2dt31760e.txt
_cod_data_source_block 3
_cod_depositor_comments
;
The following automatic conversions were performed:

'_symmetry_cell_setting' value 'Triclinic' changed to 'triclinic'
according to /home/saulius/struct/CIF-dictionaries/cif_core.dic
dictionary named 'cif_core.dic' version 2.4.2 from 2011-04-26.

Automatic conversion script
Id: cif_fix_values 1891 2012-01-12 08:04:46Z andrius 
;
_cod_original_sg_symbol_H-M P-1
_cod_original_formula_sum 'H28 Cr2 K8 Nb10 O46'
_cod_database_code 7020525

loop_
_symmetry_equiv_pos_as_xyz
'x, y, z'
'-x, -y, -z'

loop_
_atom_site_label
_atom_site_type_symbol
_atom_site_fract_x
_atom_site_fract_y
_atom_site_fract_z
_atom_site_U_iso_or_equiv
_atom_site_adp_type
_atom_site_occupancy
_atom_site_symmetry_multiplicity
_atom_site_calc_flag
Nb1 Nb 0.25137(3) 0.24577(3) 0.36996(3) 0.00670(8) Uani 1 1 d
Nb2 Nb 0.51261(3) 0.24636(3) 0.13623(3) 0.00604(7) Uani 1 1 d
Nb3 Nb 0.41885(3) 0.53278(3) 0.23619(3) 0.00606(7) Uani 1 1 d
Nb4 Nb 0.09015(3) 0.48733(3) 0.19742(3) 0.00633(7) Uani 1 1 d
Nb5 Nb 0.17512(3) 0.21828(3) 0.10361(3) 0.00649(8) Uani 1 1 d
Cr1 Cr 0.65064(5) 0.51505(5) 0.01821(4) 0.00570(11) Uani 1 1 d
K1 K 0.03638(8) 0.68430(8) 0.40883(7) 0.01540(16) Uani 1 1 d
K2 K 0.60107(8) 0.28520(7) 0.46677(7) 0.01565(16) Uani 1 1 d
K3 K 0.13653(7) 0.83303(7) 0.07173(7) 0.01120(15) Uani 1 1 d
K4 K 0.64821(8) 0.86093(7) 0.16796(7) 0.01603(16) Uani 1 1 d
O1 O 0.2115(2) 0.1537(2) 0.5237(2) 0.0118(5) Uani 1 1 d
O2 O 0.4371(2) 0.1775(2) 0.3070(2) 0.0084(5) Uani 1 1 d
O3 O 0.3626(2) 0.3956(2) 0.3826(2) 0.0087(5) Uani 1 1 d
O4 O 0.0903(2) 0.3678(2) 0.3555(2) 0.0088(5) Uani 1 1 d
O5 O 0.1633(2) 0.1437(2) 0.2784(2) 0.0089(5) Uani 1 1 d
O6 O 0.6989(2) 0.6211(2) -0.1546(2) 0.0077(5) Uani 1 1 d
O7 O 0.6636(2) 0.1497(2) 0.1236(2) 0.0100(5) Uani 1 1 d
O8 O 0.5755(2) 0.4098(2) 0.1816(2) 0.0075(4) Uani 1 1 d
O9 O 0.3760(2) 0.1599(2) 0.0775(2) 0.0088(5) Uani 1 1 d
O10 O 0.5028(2) 0.6397(2) 0.2954(2) 0.0103(5) Uani 1 1 d
O11 O 0.2301(2) 0.6001(2) 0.2315(2) 0.0090(5) Uani 1 1 d
O12 O 0.4644(2) 0.6075(2) 0.0369(2) 0.0067(4) Uani 1 1 d
O13 O -0.0624(2) 0.5836(2) 0.2173(2) 0.0106(5) Uani 1 1 d
O14 O 0.0284(2) 0.3481(2) 0.1299(2) 0.0077(4) Uani 1 1 d
O15 O 0.1738(2) 0.5818(2) 0.0143(2) 0.0078(4) Uani 1 1 d
O16 O 0.0888(2) 0.1047(2) 0.0517(2) 0.0114(5) Uani 1 1 d
O17 O 0.2503(2) 0.3515(2) -0.0649(2) 0.0086(5) Uani 1 1 d
O18 O 0.1805(3) 0.8875(3) 0.4300(3) 0.0226(6) Uani 1 1 d
O19 O -0.0801(3) 0.9038(3) 0.2385(3) 0.0190(6) Uani 1 1 d
O20 O 0.7885(3) 0.4781(3) 0.4536(3) 0.0184(6) Uani 1 1 d
O21 O 0.8136(3) 0.1790(3) 0.3155(3) 0.0192(6) Uani 1 1 d
O22 O 0.4614(3) 0.0736(3) 0.6162(2) 0.0145(5) Uani 1 1 d
O23 O 0.3549(3) 0.8955(3) 0.1751(3) 0.0214(6) Uani 1 1 d
H1 H 0.127(5) 0.601(5) -0.041(5) 0.033(14) Uiso 1 1 d
H2 H 0.206(6) 0.373(6) -0.112(5) 0.046(18) Uiso 1 1 d
H3 H 0.168(7) 0.903(6) 0.520(7) 0.07(2) Uiso 1 1 d
H4 H 0.157(7) 0.972(6) 0.365(6) 0.07(2) Uiso 1 1 d
H5 H -0.118(7) 0.905(6) 0.309(6) 0.07(2) Uiso 1 1 d
H6 H -0.055(6) 0.972(6) 0.200(6) 0.050(19) Uiso 1 1 d
H7 H 0.740(6) 0.529(5) 0.482(5) 0.034(15) Uiso 1 1 d
H8 H 0.788(5) 0.527(5) 0.381(5) 0.028(13) Uiso 1 1 d
H9 H 0.884(5) 0.239(4) 0.276(4) 0.021(12) Uiso 1 1 d
H10 H 0.784(6) 0.161(6) 0.274(5) 0.035(17) Uiso 1 1 d
H11 H 0.396(6) 0.065(5) 0.589(5) 0.043(17) Uiso 1 1 d
H12 H 0.487(5) -0.003(5) 0.626(4) 0.021(12) Uiso 1 1 d
H13 H 0.355(5) 0.983(5) 0.150(4) 0.021(11) Uiso 1 1 d
H14 H 0.433(7) 0.908(6) 0.116(6) 0.06(2) Uiso 1 1 d

loop_
_atom_site_aniso_label
_atom_site_aniso_U_11
_atom_site_aniso_U_22
_atom_site_aniso_U_33
_atom_site_aniso_U_23
_atom_site_aniso_U_13
_atom_site_aniso_U_12
Nb1 0.00616(14) 0.00757(14) 0.00614(14) -0.00123(10) -0.00132(10) 0.00093(10)
Nb2 0.00509(14) 0.00653(14) 0.00640(14) -0.00138(10) -0.00124(10) 0.00082(10)
Nb3 0.00562(14) 0.00724(14) 0.00593(14) -0.00239(10) -0.00158(10) 0.00050(10)
Nb4 0.00522(14) 0.00722(14) 0.00675(14) -0.00198(10) -0.00145(10) 0.00095(10)
Nb5 0.00606(14) 0.00632(14) 0.00750(14) -0.00193(10) -0.00194(10) 0.00005(10)
Cr1 0.0049(2) 0.0066(2) 0.0057(2) -0.00142(19) -0.00138(19) 0.00036(19)
K1 0.0156(4) 0.0168(4) 0.0141(4) -0.0051(3) -0.0013(3) 0.0010(3)
K2 0.0139(4) 0.0146(4) 0.0188(4) -0.0022(3) -0.0068(3) 0.0005(3)
K3 0.0103(3) 0.0115(3) 0.0116(3) -0.0028(3) -0.0016(3) 0.0006(3)
K4 0.0189(4) 0.0135(4) 0.0158(4) -0.0063(3) 0.0013(3) -0.0014(3)
O1 0.0117(12) 0.0142(12) 0.0083(11) -0.0006(9) -0.0020(9) 0.0010(9)
O2 0.0077(11) 0.0102(11) 0.0068(11) -0.0007(9) -0.0028(9) 0.0018(9)
O3 0.0085(11) 0.0095(11) 0.0088(11) -0.0030(9) -0.0021(9) 0.0009(9)
O4 0.0075(11) 0.0094(11) 0.0089(11) -0.0029(9) 0.0004(9) 0.0018(9)
O5 0.0083(11) 0.0078(11) 0.0098(11) -0.0005(9) -0.0015(9) -0.0015(9)
O6 0.0081(11) 0.0084(11) 0.0065(11) -0.0013(9) -0.0016(9) -0.0004(9)
O7 0.0075(11) 0.0117(12) 0.0098(11) -0.0017(9) -0.0008(9) 0.0012(9)
O8 0.0060(10) 0.0103(11) 0.0066(11) -0.0023(9) -0.0020(8) 0.0015(8)
O9 0.0098(11) 0.0078(11) 0.0089(11) -0.0026(9) -0.0011(9) -0.0002(9)
O10 0.0098(11) 0.0105(11) 0.0113(11) -0.0039(9) -0.0016(9) -0.0022(9)
O11 0.0096(11) 0.0090(11) 0.0092(11) -0.0038(9) -0.0015(9) 0.0015(9)
O12 0.0077(11) 0.0069(10) 0.0059(11) -0.0016(8) -0.0023(8) 0.0015(8)
O13 0.0075(11) 0.0127(12) 0.0118(11) -0.0034(9) -0.0018(9) 0.0004(9)
O14 0.0067(11) 0.0084(11) 0.0076(11) -0.0002(9) -0.0020(9) -0.0016(8)
O15 0.0079(11) 0.0085(11) 0.0073(11) -0.0016(9) -0.0028(9) 0.0016(9)
O16 0.0126(12) 0.0102(11) 0.0122(12) -0.0027(9) -0.0043(9) 0.0002(9)
O17 0.0078(11) 0.0111(12) 0.0079(11) -0.0028(9) -0.0036(9) 0.0003(9)
O18 0.0258(15) 0.0220(15) 0.0210(15) -0.0045(12) -0.0079(12) -0.0007(12)
O19 0.0217(14) 0.0175(14) 0.0149(14) -0.0023(11) 0.0026(11) 0.0014(11)
O20 0.0199(14) 0.0207(14) 0.0150(14) -0.0070(12) -0.0004(11) 0.0017(11)
O21 0.0156(14) 0.0247(15) 0.0171(14) -0.0031(12) -0.0049(11) -0.0038(11)
O22 0.0156(13) 0.0129(13) 0.0164(13) -0.0042(10) -0.0068(11) 0.0048(10)
O23 0.0225(15) 0.0112(13) 0.0318(16) -0.0026(11) -0.0124(13) -0.0010(11)

loop_
_atom_type_symbol
_atom_type_description
_atom_type_scat_dispersion_real
_atom_type_scat_dispersion_imag
_atom_type_scat_source
Cr Cr 0.3209 0.6236 'International Tables Vol C Tables 4.2.6.8 and 6.1.1.4'
H H 0.0000 0.0000 'International Tables Vol C Tables 4.2.6.8 and 6.1.1.4'
K K 0.2009 0.2494 'International Tables Vol C Tables 4.2.6.8 and 6.1.1.4'
Nb Nb -2.0727 0.6215 'International Tables Vol C Tables 4.2.6.8 and 6.1.1.4'
O O 0.0106 0.0060 'International Tables Vol C Tables 4.2.6.8 and 6.1.1.4'

loop_
_geom_angle_atom_site_label_1
_geom_angle_atom_site_label_2
_geom_angle_atom_site_label_3
_geom_angle
_geom_angle_site_symmetry_1
_geom_angle_site_symmetry_3
O1 Nb1 O5 103.10(10) . .
O1 Nb1 O4 102.10(10) . .
O5 Nb1 O4 88.51(10) . .
O1 Nb1 O2 104.51(10) . .
O5 Nb1 O2 87.96(10) . .
O4 Nb1 O2 153.26(9) . .
O1 Nb1 O3 103.27(10) . .
O5 Nb1 O3 153.62(9) . .
O4 Nb1 O3 86.55(10) . .
O2 Nb1 O3 84.95(9) . .
O1 Nb1 O6 178.35(10) . 2_665
O5 Nb1 O6 76.93(8) . 2_665
O4 Nb1 O6 76.25(8) . 2_665
O2 Nb1 O6 77.13(8) . 2_665
O3 Nb1 O6 76.73(8) . 2_665
O1 Nb1 Nb4 133.49(8) . .
O5 Nb1 Nb4 81.47(7) . .
O4 Nb1 Nb4 31.40(6) . .
O2 Nb1 Nb4 121.97(6) . .
O3 Nb1 Nb4 80.87(6) . .
O6 Nb1 Nb4 44.86(5) 2_665 .
O1 Nb1 Nb5 134.53(8) . .
O5 Nb1 Nb5 31.49(6) . .
O4 Nb1 Nb5 80.82(7) . .
O2 Nb1 Nb5 82.40(6) . .
O3 Nb1 Nb5 122.18(7) . .
O6 Nb1 Nb5 45.45(5) 2_665 .
Nb4 Nb1 Nb5 60.132(9) . .
O1 Nb1 Nb2 135.06(8) . .
O5 Nb1 Nb2 79.66(7) . .
O4 Nb1 Nb2 122.84(7) . .
O2 Nb1 Nb2 30.64(6) . .
O3 Nb1 Nb2 81.36(7) . .
O6 Nb1 Nb2 46.59(5) 2_665 .
Nb4 Nb1 Nb2 91.443(11) . .
Nb5 Nb1 Nb2 60.661(10) . .
O1 Nb1 K1 55.62(8) . 2_566
O5 Nb1 K1 104.11(7) . 2_566
O4 Nb1 K1 46.96(7) . 2_566
O2 Nb1 K1 158.33(6) . 2_566
O3 Nb1 K1 91.25(7) . 2_566
O6 Nb1 K1 122.75(5) 2_665 2_566
Nb4 Nb1 K1 78.189(15) . 2_566
Nb5 Nb1 K1 117.201(16) . 2_566
Nb2 Nb1 K1 168.158(16) . 2_566
O1 Nb1 K2 82.29(8) . .
O5 Nb1 K2 140.37(7) . .
O4 Nb1 K2 129.31(7) . .
O2 Nb1 K2 53.21(7) . .
O3 Nb1 K2 44.39(7) . .
O6 Nb1 K2 98.74(5) 2_665 .
Nb4 Nb1 K2 123.230(15) . .
Nb5 Nb1 K2 130.801(15) . .
Nb2 Nb1 K2 70.147(15) . .
K1 Nb1 K2 110.719(19) 2_566 .
O7 Nb2 O2 100.30(10) . .
O7 Nb2 O9 103.68(10) . .
O2 Nb2 O9 94.27(10) . .
O7 Nb2 O8 105.70(10) . .
O2 Nb2 O8 88.25(9) . .
O9 Nb2 O8 149.56(9) . .
O7 Nb2 O12 104.01(10) . 2_665
O2 Nb2 O12 154.15(9) . 2_665
O9 Nb2 O12 88.47(9) . 2_665
O8 Nb2 O12 76.89(9) . 2_665
O7 Nb2 O6 179.43(10) . 2_665
O2 Nb2 O6 79.38(8) . 2_665
O9 Nb2 O6 75.90(9) . 2_665
O8 Nb2 O6 74.77(8) . 2_665
O12 Nb2 O6 76.38(8) 2_665 2_665
O7 Nb2 Cr1 98.35(8) . .
O2 Nb2 Cr1 126.73(7) . .
O9 Nb2 Cr1 128.52(7) . .
O8 Nb2 Cr1 38.59(6) . .
O12 Nb2 Cr1 40.82(6) 2_665 .
O6 Nb2 Cr1 82.21(5) 2_665 .
O7 Nb2 Nb1 132.09(8) . .
O2 Nb2 Nb1 31.92(7) . .
O9 Nb2 Nb1 83.62(7) . .
O8 Nb2 Nb1 82.67(6) . .
O12 Nb2 Nb1 123.66(6) 2_665 .
O6 Nb2 Nb1 47.56(5) 2_665 .
Cr1 Nb2 Nb1 113.856(14) . .
O7 Nb2 K3 31.89(7) . 2_665
O2 Nb2 K3 132.08(7) . 2_665
O9 Nb2 K3 100.05(7) . 2_665
O8 Nb2 K3 100.61(6) . 2_665
O12 Nb2 K3 72.23(6) 2_665 2_665
O6 Nb2 K3 148.47(5) 2_665 2_665
Cr1 Nb2 K3 76.151(15) . 2_665
Nb1 Nb2 K3 163.965(14) . 2_665
O7 Nb2 K2 88.84(8) . .
O2 Nb2 K2 44.08(7) . .
O9 Nb2 K2 138.30(7) . .
O8 Nb2 K2 50.59(6) . .
O12 Nb2 K2 127.36(6) 2_665 .
O6 Nb2 K2 91.24(5) 2_665 .
Cr1 Nb2 K2 87.294(16) . .
Nb1 Nb2 K2 59.891(13) . .
K3 Nb2 K2 110.116(17) 2_665 .
O7 Nb2 K4 37.09(8) . 1_545
O2 Nb2 K4 82.14(7) . 1_545
O9 Nb2 K4 73.10(7) . 1_545
O8 Nb2 K4 137.14(6) . 1_545
O12 Nb2 K4 123.01(6) 2_665 1_545
O6 Nb2 K4 142.35(5) 2_665 1_545
Cr1 Nb2 K4 134.419(17) . 1_545
Nb1 Nb2 K4 107.580(13) . 1_545
K3 Nb2 K4 59.482(15) 2_665 1_545
K2 Nb2 K4 97.856(16) . 1_545
O10 Nb3 O3 101.07(10) . .
O10 Nb3 O11 104.80(10) . .
O3 Nb3 O11 93.36(10) . .
O10 Nb3 O8 105.54(10) . .
O3 Nb3 O8 88.18(9) . .
O11 Nb3 O8 148.72(9) . .
O10 Nb3 O12 105.27(10) . .
O3 Nb3 O12 152.10(9) . .
O11 Nb3 O12 88.74(9) . .
O8 Nb3 O12 76.12(9) . .
O10 Nb3 O6 179.20(9) . 2_665
O3 Nb3 O6 78.24(8) . 2_665
O11 Nb3 O6 75.68(9) . 2_665
O8 Nb3 O6 74.07(8) . 2_665
O12 Nb3 O6 75.35(8) . 2_665
O10 Nb3 Cr1 98.68(8) . .
O3 Nb3 Cr1 126.27(7) . .
O11 Nb3 Cr1 128.46(7) . .
O8 Nb3 Cr1 38.27(6) . .
O12 Nb3 Cr1 40.52(6) . .
O6 Nb3 Cr1 81.45(5) 2_665 .
O10 Nb3 Nb4 136.00(8) . .
O3 Nb3 Nb4 80.94(7) . .
O11 Nb3 Nb4 31.95(7) . .
O8 Nb3 Nb4 118.45(6) . .
O12 Nb3 Nb4 86.42(6) . .
O6 Nb3 Nb4 44.39(5) 2_665 .
Cr1 Nb3 Nb4 115.563(14) . .
O10 Nb3 K2 80.83(8) . .
O3 Nb3 K2 43.17(7) . .
O11 Nb3 K2 135.56(7) . .
O8 Nb3 K2 57.88(6) . .
O12 Nb3 K2 133.13(6) . .
O6 Nb3 K2 98.37(5) 2_665 .
Cr1 Nb3 K2 92.771(17) . .
Nb4 Nb3 K2 121.637(15) . .
O10 Nb3 K4 32.36(8) . .
O3 Nb3 K4 133.18(7) . .
O11 Nb3 K4 102.35(7) . .
O8 Nb3 K4 99.14(6) . .
O12 Nb3 K4 72.96(6) . .
O6 Nb3 K4 148.28(5) 2_665 .
Cr1 Nb3 K4 75.308(16) . .
Nb4 Nb3 K4 131.229(15) . .
K2 Nb3 K4 103.960(18) . .
O13 Nb4 O4 104.50(10) . .
O13 Nb4 O14 104.25(10) . .
O4 Nb4 O14 91.29(9) . .
O13 Nb4 O11 99.25(10) . .
O4 Nb4 O11 90.97(10) . .
O14 Nb4 O11 155.01(9) . .
O13 Nb4 O15 99.44(10) . .
O4 Nb4 O15 155.76(9) . .
O14 Nb4 O15 86.44(9) . .
O11 Nb4 O15 81.40(9) . .
O13 Nb4 O6 174.01(9) . 2_665
O4 Nb4 O6 80.91(9) . 2_665
O14 Nb4 O6 77.93(9) . 2_665
O11 Nb4 O6 77.86(9) . 2_665
O15 Nb4 O6 75.01(8) . 2_665
O13 Nb4 Nb1 137.00(8) . .
O4 Nb4 Nb1 32.52(7) . .
O14 Nb4 Nb1 83.94(6) . .
O11 Nb4 Nb1 84.68(7) . .
O15 Nb4 Nb1 123.38(6) . .
O6 Nb4 Nb1 48.39(5) 2_665 .
O13 Nb4 Nb5 137.04(8) . .
O4 Nb4 Nb5 81.57(7) . .
O14 Nb4 Nb5 32.82(6) . .
O11 Nb4 Nb5 123.41(7) . .
O15 Nb4 Nb5 83.55(6) . .
O6 Nb4 Nb5 45.54(5) 2_665 .
Nb1 Nb4 Nb5 60.092(10) . .
O13 Nb4 Nb3 130.06(8) . .
O4 Nb4 Nb3 80.69(7) . .
O14 Nb4 Nb3 125.48(7) . .
O11 Nb4 Nb3 30.97(7) . .
O15 Nb4 Nb3 81.06(6) . .
O6 Nb4 Nb3 47.56(5) 2_665 .
Nb1 Nb4 Nb3 61.105(9) . .
Nb5 Nb4 Nb3 92.858(10) . .
O13 Nb4 K1 56.70(8) . .
O4 Nb4 K1 75.17(7) . .
O14 Nb4 K1 151.11(7) . .
O11 Nb4 K1 52.60(7) . .
O15 Nb4 K1 116.21(6) . .
O6 Nb4 K1 123.43(5) 2_665 .
Nb1 Nb4 K1 96.486(16) . .
Nb5 Nb4 K1 156.091(16) . .
Nb3 Nb4 K1 78.114(15) . .
O13 Nb4 K3 64.35(8) . .
O4 Nb4 K3 136.06(7) . .
O14 Nb4 K3 132.25(6) . .
O11 Nb4 K3 53.04(7) . .
O15 Nb4 K3 53.60(6) . .
O6 Nb4 K3 109.99(5) 2_665 .
Nb1 Nb4 K3 137.495(15) . .
Nb5 Nb4 K3 136.914(16) . .
Nb3 Nb4 K3 77.693(13) . .
K1 Nb4 K3 63.221(18) . .
O16 Nb5 O5 104.44(10) . .
O16 Nb5 O14 103.97(10) . .
O5 Nb5 O14 91.87(9) . .
O16 Nb5 O9 101.86(10) . .
O5 Nb5 O9 89.97(9) . .
O14 Nb5 O9 152.76(9) . .
O16 Nb5 O17 100.67(10) . .
O5 Nb5 O17 154.38(10) . .
O14 Nb5 O17 86.96(9) . .
O9 Nb5 O17 79.88(9) . .
O16 Nb5 O6 174.76(9) . 2_665
O5 Nb5 O6 80.52(8) . 2_665
O14 Nb5 O6 77.30(8) . 2_665
O9 Nb5 O6 76.21(8) . 2_665
O17 Nb5 O6 74.25(9) . 2_665
O16 Nb5 Nb1 136.81(8) . .
O5 Nb5 Nb1 32.37(7) . .
O14 Nb5 Nb1 83.77(6) . .
O9 Nb5 Nb1 83.34(6) . .
O17 Nb5 Nb1 122.33(7) . .
O6 Nb5 Nb1 48.17(5) 2_665 .
O16 Nb5 Nb4 136.90(8) . .
O5 Nb5 Nb4 81.78(7) . .
O14 Nb5 Nb4 32.98(6) . .
O9 Nb5 Nb4 120.96(7) . .
O17 Nb5 Nb4 83.44(7) . .
O6 Nb5 Nb4 44.75(5) 2_665 .
Nb1 Nb5 Nb4 59.777(8) . .
O16 Nb5 K4 64.46(8) . 2_665
O5 Nb5 K4 135.78(7) . 2_665
O14 Nb5 K4 131.95(7) . 2_665
O9 Nb5 K4 54.80(7) . 2_665
O17 Nb5 K4 53.63(7) . 2_665
O6 Nb5 K4 110.84(5) 2_665 2_665
Nb1 Nb5 K4 138.043(17) . 2_665
Nb4 Nb5 K4 136.947(16) . 2_665
O16 Nb5 K3 35.03(8) . 2_565
O5 Nb5 K3 120.52(7) . 2_565
O14 Nb5 K3 72.75(7) . 2_565
O9 Nb5 K3 128.44(7) . 2_565
O17 Nb5 K3 83.52(7) . 2_565
O6 Nb5 K3 143.39(5) 2_665 2_565
Nb1 Nb5 K3 144.344(14) . 2_565
Nb4 Nb5 K3 104.910(14) . 2_565
K4 Nb5 K3 76.152(18) 2_665 2_565
O8 Cr1 O17 99.33(10) . 2_665
O8 Cr1 O15 99.52(10) . 2_665
O17 Cr1 O15 92.38(10) 2_665 2_665
O8 Cr1 O6 171.47(9) . .
O17 Cr1 O6 86.54(10) 2_665 .
O15 Cr1 O6 86.33(9) 2_665 .
O8 Cr1 O12 82.88(9) . .
O17 Cr1 O12 92.77(10) 2_665 .
O15 Cr1 O12 173.88(10) 2_665 .
O6 Cr1 O12 90.70(9) . .
O8 Cr1 O12 83.07(9) . 2_665
O17 Cr1 O12 174.17(10) 2_665 2_665
O15 Cr1 O12 92.45(10) 2_665 2_665
O6 Cr1 O12 90.53(9) . 2_665
O12 Cr1 O12 82.22(10) . 2_665
O8 Cr1 Nb2 41.50(7) . .
O17 Cr1 Nb2 139.34(7) 2_665 .
O15 Cr1 Nb2 86.15(7) 2_665 .
O6 Cr1 Nb2 133.74(7) . .
O12 Cr1 Nb2 92.08(7) . .
O12 Cr1 Nb2 44.38(6) 2_665 .
O8 Cr1 Nb3 41.29(7) . .
O17 Cr1 Nb3 85.81(7) 2_665 .
O15 Cr1 Nb3 139.24(7) 2_665 .
O6 Cr1 Nb3 134.02(7) . .
O12 Cr1 Nb3 44.60(6) . .
O12 Cr1 Nb3 92.65(7) 2_665 .
Nb2 Cr1 Nb3 70.033(13) . .
O4 K1 O18 93.00(8) 2_566 .
O4 K1 O20 72.87(8) 2_566 2_666
O18 K1 O20 88.14(9) . 2_666
O4 K1 O11 146.51(7) 2_566 .
O18 K1 O11 99.51(8) . .
O20 K1 O11 76.61(8) 2_666 .
O4 K1 O19 115.91(8) 2_566 .
O18 K1 O19 78.23(9) . .
O20 K1 O19 163.93(9) 2_666 .
O11 K1 O19 97.09(8) . .
O4 K1 O13 123.85(7) 2_566 .
O18 K1 O13 139.87(8) . .
O20 K1 O13 115.60(8) 2_666 .
O11 K1 O13 59.49(7) . .
O19 K1 O13 71.85(7) . .
O4 K1 O1 61.38(7) 2_566 2_566
O18 K1 O1 82.44(8) . 2_566
O20 K1 O1 132.50(8) 2_666 2_566
O11 K1 O1 150.85(7) . 2_566
O19 K1 O1 54.54(7) . 2_566
O13 K1 O1 100.57(7) . 2_566
O4 K1 O20 70.00(7) 2_566 1_455
O18 K1 O20 159.83(9) . 1_455
O20 K1 O20 96.68(8) 2_666 1_455
O11 K1 O20 100.66(7) . 1_455
O19 K1 O20 99.04(8) . 1_455
O13 K1 O20 54.13(7) . 1_455
O1 K1 O20 79.88(7) 2_566 1_455
O4 K1 Nb4 130.94(6) 2_566 .
O18 K1 Nb4 132.35(7) . .
O20 K1 Nb4 88.75(6) 2_666 .
O11 K1 Nb4 34.11(5) . .
O19 K1 Nb4 94.13(6) . .
O13 K1 Nb4 30.05(5) . .
O1 K1 Nb4 130.57(5) 2_566 .
O20 K1 Nb4 67.53(5) 1_455 .
O4 K1 Nb1 32.59(5) 2_566 2_566
O18 K1 Nb1 89.76(7) . 2_566
O20 K1 Nb1 105.15(6) 2_666 2_566
O11 K1 Nb1 170.64(6) . 2_566
O19 K1 Nb1 83.50(6) . 2_566
O13 K1 Nb1 112.23(5) . 2_566
O1 K1 Nb1 29.02(4) 2_566 2_566
O20 K1 Nb1 70.07(5) 1_455 2_566
Nb4 K1 Nb1 136.57(2) . 2_566
O4 K1 K3 163.60(6) 2_566 .
O18 K1 K3 83.47(7) . .
O20 K1 K3 122.82(7) 2_666 .
O11 K1 K3 49.74(5) . .
O19 K1 K3 47.70(6) . .
O13 K1 K3 56.64(5) . .
O1 K1 K3 102.24(5) 2_566 .
O20 K1 K3 109.70(6) 1_455 .
Nb4 K1 K3 59.218(18) . .
Nb1 K1 K3 131.12(2) 2_566 .
O4 K1 K1 61.33(5) 2_566 2_566
O18 K1 K1 137.28(7) . 2_566
O20 K1 K1 53.24(6) 2_666 2_566
O11 K1 K1 89.36(5) . 2_566
O19 K1 K1 142.36(7) . 2_566
O13 K1 K1 80.01(5) . 2_566
O1 K1 K1 109.03(5) 2_566 2_566
O20 K1 K1 43.44(5) 1_455 2_566
Nb4 K1 K1 71.13(2) . 2_566
Nb1 K1 K1 84.61(2) 2_566 2_566
K3 K1 K1 130.33(3) . 2_566
O4 K1 H5 99.7(14) 2_566 .
O18 K1 H5 75.4(13) . .
O20 K1 H5 161.8(13) 2_666 .
O11 K1 H5 113.5(14) . .
O19 K1 H5 16.4(14) . .
O13 K1 H5 82.5(14) . .
O1 K1 H5 38.5(14) 2_566 .
O20 K1 H5 96.2(14) 1_455 .
Nb4 K1 H5 108.1(14) . .
Nb1 K1 H5 67.5(14) 2_566 .
K3 K1 H5 63.9(14) . .
K1 K1 H5 138.2(14) 2_566 .
O22 K2 O3 93.02(8) . .
O22 K2 O20 144.70(9) . .
O3 K2 O20 109.37(8) . .
O22 K2 O21 103.85(9) . .
O3 K2 O21 121.66(8) . .
O20 K2 O21 87.58(9) . .
O22 K2 O18 75.01(8) . 2_666
O3 K2 O18 167.02(8) . 2_666
O20 K2 O18 83.55(8) . 2_666
O21 K2 O18 58.32(8) . 2_666
O22 K2 O10 74.83(7) . 2_666
O3 K2 O10 88.17(7) . 2_666
O20 K2 O10 78.88(8) . 2_666
O21 K2 O10 150.04(8) . 2_666
O18 K2 O10 93.39(8) 2_666 2_666
O22 K2 O2 73.66(7) . .
O3 K2 O2 55.32(7) . .
O20 K2 O2 141.57(8) . .
O21 K2 O2 76.52(8) . .
O18 K2 O2 115.12(7) 2_666 .
O10 K2 O2 129.29(7) 2_666 .
O22 K2 O8 126.08(7) . .
O3 K2 O8 55.03(6) . .
O20 K2 O8 89.21(7) . .
O21 K2 O8 70.57(7) . .
O18 K2 O8 128.56(7) 2_666 .
O10 K2 O8 134.95(7) 2_666 .
O2 K2 O8 52.61(6) . .
O22 K2 Nb1 68.85(6) . .
O3 K2 Nb1 30.71(5) . .
O20 K2 Nb1 139.50(6) . .
O21 K2 Nb1 108.08(7) . .
O18 K2 Nb1 136.63(6) 2_666 .
O10 K2 Nb1 99.39(5) 2_666 .
O2 K2 Nb1 31.68(4) . .
O8 K2 Nb1 63.24(4) . .
O22 K2 Nb3 120.69(6) . .
O3 K2 Nb3 28.81(5) . .
O20 K2 Nb3 87.61(6) . .
O21 K2 Nb3 103.47(6) . .
O18 K2 Nb3 159.96(6) 2_666 .
O10 K2 Nb3 102.53(5) 2_666 .
O2 K2 Nb3 63.24(4) . .
O8 K2 Nb3 33.04(4) . .
Nb1 K2 Nb3 52.879(12) . .
O22 K2 K1 108.01(6) . 2_666
O3 K2 K1 150.48(6) . 2_666
O20 K2 K1 42.66(6) . 2_666
O21 K2 K1 73.97(7) . 2_666
O18 K2 K1 41.85(6) 2_666 2_666
O10 K2 K1 78.03(5) 2_666 2_666
O2 K2 K1 149.94(5) . 2_666
O8 K2 K1 120.27(5) . 2_666
Nb1 K2 K1 176.49(3) . 2_666
Nb3 K2 K1 129.83(2) . 2_666
O22 K2 Nb2 98.59(6) . .
O3 K2 Nb2 60.12(5) . .
O20 K2 Nb2 116.07(6) . .
O21 K2 Nb2 62.28(6) . .
O18 K2 Nb2 115.94(6) 2_666 .
O10 K2 Nb2 147.57(5) 2_666 .
O2 K2 Nb2 26.09(4) . .
O8 K2 Nb2 29.73(4) . .
Nb1 K2 Nb2 49.961(11) . .
Nb3 K2 Nb2 52.929(12) . .
K1 K2 Nb2 133.03(2) 2_666 .
O22 K2 H7 139.8(10) . .
O3 K2 H7 98.7(10) . .
O20 K2 H7 15.0(10) . .
O21 K2 H7 102.3(11) . .
O18 K2 H7 93.8(10) 2_666 .
O10 K2 H7 67.3(10) 2_666 .
O2 K2 H7 142.7(10) . .
O8 K2 H7 91.3(10) . .
Nb1 K2 H7 129.4(10) . .
Nb3 K2 H7 81.4(10) . .
K1 K2 H7 52.0(10) 2_666 .
Nb2 K2 H7 120.6(10) . .
O22 K2 H8 160.5(10) . .
O3 K2 H8 98.2(10) . .
O20 K2 H8 16.0(10) . .
O21 K2 H8 83.8(9) . .
O18 K2 H8 94.7(10) 2_666 .
O10 K2 H8 89.6(10) 2_666 .
O2 K2 H8 125.8(10) . .
O8 K2 H8 73.3(10) . .
Nb1 K2 H8 126.4(10) . .
Nb3 K2 H8 73.5(10) . .
K1 K2 H8 56.3(10) 2_666 .
Nb2 K2 H8 100.8(10) . .
H7 K2 H8 22.3(12) . .
O22 K2 H11 14.0(11) . .
O3 K2 H11 80.5(11) . .
O20 K2 H11 156.9(11) . .
O21 K2 H11 105.3(11) . .
O18 K2 H11 87.1(11) 2_666 .
O10 K2 H11 80.6(11) 2_666 .
O2 K2 H11 61.3(11) . .
O8 K2 H11 113.0(11) . .
Nb1 K2 H11 55.0(11) . .
Nb3 K2 H11 107.3(11) . .
K1 K2 H11 121.9(11) 2_666 .
Nb2 K2 H11 87.0(11) . .
H7 K2 H11 147.9(15) . .
H8 K2 H11 170.1(14) . .
O7 K3 O16 97.81(7) 2_665 2_565
O7 K3 O23 82.87(9) 2_665 .
O16 K3 O23 152.96(8) 2_565 .
O7 K3 O19 160.71(8) 2_665 .
O16 K3 O19 74.16(8) 2_565 .
O23 K3 O19 96.40(9) . .
O7 K3 O16 98.87(7) 2_665 1_565
O16 K3 O16 74.68(8) 2_565 1_565
O23 K3 O16 78.50(8) . 1_565
O19 K3 O16 62.30(8) . 1_565
O7 K3 O11 99.13(7) 2_665 .
O16 K3 O11 134.78(7) 2_565 .
O23 K3 O11 70.99(8) . .
O19 K3 O11 98.82(8) . .
O16 K3 O11 142.08(7) 1_565 .
O7 K3 O15 70.39(7) 2_665 .
O16 K3 O15 92.75(7) 2_565 .
O23 K3 O15 112.61(8) . .
O19 K3 O15 126.59(8) . .
O16 K3 O15 162.54(7) 1_565 .
O11 K3 O15 55.11(7) . .
O7 K3 O13 127.63(7) 2_665 .
O16 K3 O13 81.31(7) 2_565 .
O23 K3 O13 119.68(8) . .
O19 K3 O13 69.36(8) . .
O16 K3 O13 130.10(7) 1_565 .
O11 K3 O13 55.35(6) . .
O15 K3 O13 57.44(6) . .
O7 K3 Nb4 103.57(5) 2_665 .
O16 K3 Nb4 101.69(5) 2_565 .
O23 K3 Nb4 104.42(6) . .
O19 K3 Nb4 95.31(7) . .
O16 K3 Nb4 157.56(5) 1_565 .
O11 K3 Nb4 33.42(5) . .
O15 K3 Nb4 35.90(5) . .
O13 K3 Nb4 29.44(4) . .
O7 K3 K1 145.15(6) 2_665 .
O16 K3 K1 113.90(6) 2_565 .
O23 K3 K1 75.42(7) . .
O19 K3 K1 51.02(6) . .
O16 K3 K1 103.02(5) 1_565 .
O11 K3 K1 48.17(5) . .
O15 K3 K1 93.08(5) . .
O13 K3 K1 49.49(4) . .
Nb4 K3 K1 57.561(17) . .
O7 K3 Nb2 20.33(5) 2_665 2_665
O16 K3 Nb2 113.93(5) 2_565 2_665
O23 K3 Nb2 74.27(7) . 2_665
O19 K3 Nb2 170.65(7) . 2_665
O16 K3 Nb2 114.17(5) 1_565 2_665
O11 K3 Nb2 78.90(5) . 2_665
O15 K3 Nb2 59.46(5) . 2_665
O13 K3 Nb2 115.49(5) . 2_665
Nb4 K3 Nb2 87.738(16) . 2_665
K1 K3 Nb2 125.11(2) . 2_665
O7 K3 Nb5 94.49(5) 2_665 2_565
O16 K3 Nb5 21.59(5) 2_565 2_565
O23 K3 Nb5 173.64(6) . 2_565
O19 K3 Nb5 84.18(6) . 2_565
O16 K3 Nb5 96.27(5) 1_565 2_565
O11 K3 Nb5 115.22(5) . 2_565
O15 K3 Nb5 71.64(5) . 2_565
O13 K3 Nb5 66.46(4) . 2_565
Nb4 K3 Nb5 81.803(16) . 2_565
K1 K3 Nb5 109.53(2) . 2_565
Nb2 K3 Nb5 105.029(18) 2_665 2_565
O7 K3 H1 68.5(9) 2_665 .
O16 K3 H1 78.1(10) 2_565 .
O23 K3 H1 126.1(10) . .
O19 K3 H1 124.9(9) . .
O16 K3 H1 148.0(10) 1_565 .
O11 K3 H1 69.9(10) . .
O15 K3 H1 15.4(10) . .
O13 K3 H1 60.0(9) . .
Nb4 K3 H1 45.9(10) . .
K1 K3 H1 103.1(9) . .
Nb2 K3 H1 63.0(9) 2_665 .
Nb5 K3 H1 57.5(10) 2_565 .
O7 K3 H6 145.1(13) 2_665 .
O16 K3 H6 71.7(13) 2_565 .
O23 K3 H6 92.2(12) . .
O19 K3 H6 15.8(13) . .
O16 K3 H6 46.5(13) 1_565 .
O11 K3 H6 111.9(13) . .
O15 K3 H6 141.2(13) . .
O13 K3 H6 84.7(13) . .
Nb4 K3 H6 111.1(13) . .
K1 K3 H6 63.8(13) . .
Nb2 K3 H6 159.3(13) 2_665 .
Nb5 K3 H6 86.6(12) 2_565 .
H1 K3 H6 136.5(16) . .
O7 K3 H13 81.9(8) 2_665 .
O16 K3 H13 136.4(9) 2_565 .
O23 K3 H13 16.6(9) . .
O19 K3 H13 91.9(9) . .
O16 K3 H13 62.5(9) 1_565 .
O11 K3 H13 87.5(9) . .
O15 K3 H13 126.8(9) . .
O13 K3 H13 132.7(9) . .
Nb4 K3 H13 120.9(9) . .
K1 K3 H13 84.6(9) . .
Nb2 K3 H13 79.0(9) 2_665 .
Nb5 K3 H13 157.3(9) 2_565 .
H1 K3 H13 138.4(13) . .
H6 K3 H13 83.9(15) . .
O10 K4 O22 78.87(8) . 2_666
O10 K4 O23 68.18(8) . .
O22 K4 O23 71.79(9) 2_666 .
O10 K4 O17 70.43(7) . 2_665
O22 K4 O17 143.90(8) 2_666 2_665
O23 K4 O17 111.85(8) . 2_665
O10 K4 O9 97.25(7) . 2_665
O22 K4 O9 151.14(8) 2_666 2_665
O23 K4 O9 80.18(8) . 2_665
O17 K4 O9 54.54(7) 2_665 2_665
O10 K4 O19 117.59(8) . 1_655
O22 K4 O19 83.49(8) 2_666 1_655
O23 K4 O19 153.27(9) . 1_655
O17 K4 O19 94.07(8) 2_665 1_655
O9 K4 O19 122.36(8) 2_665 1_655
O10 K4 O7 145.88(7) . 1_565
O22 K4 O7 71.73(7) 2_666 1_565
O23 K4 O7 86.17(7) . 1_565
O17 K4 O7 142.70(7) 2_665 1_565
O9 K4 O7 100.18(7) 2_665 1_565
O19 K4 O7 76.32(7) 1_655 1_565
O10 K4 O16 128.78(7) . 2_665
O22 K4 O16 145.14(8) 2_666 2_665
O23 K4 O16 133.62(8) . 2_665
O17 K4 O16 58.51(6) 2_665 2_665
O9 K4 O16 56.89(6) 2_665 2_665
O19 K4 O16 65.52(7) 1_655 2_665
O7 K4 O16 85.16(6) 1_565 2_665
O10 K4 Nb5 104.12(5) . 2_665
O22 K4 Nb5 174.02(6) 2_666 2_665
O23 K4 Nb5 114.08(7) . 2_665
O17 K4 Nb5 36.38(5) 2_665 2_665
O9 K4 Nb5 34.36(5) 2_665 2_665
O19 K4 Nb5 90.52(6) 1_655 2_665
O7 K4 Nb5 106.84(5) 1_565 2_665
O16 K4 Nb5 29.59(4) 2_665 2_665
O10 K4 Nb3 20.00(5) . .
O22 K4 Nb3 95.94(6) 2_666 .
O23 K4 Nb3 63.92(6) . .
O17 K4 Nb3 58.87(5) 2_665 .
O9 K4 Nb3 77.27(5) 2_665 .
O19 K4 Nb3 130.61(6) 1_655 .
O7 K4 Nb3 150.04(5) 1_565 .
O16 K4 Nb3 116.00(5) 2_665 .
Nb5 K4 Nb3 87.992(18) 2_665 .
O10 K4 K3 170.44(6) . 2_675
O22 K4 K3 110.23(6) 2_666 2_675
O23 K4 K3 111.13(6) . 2_675
O17 K4 K3 101.84(5) 2_665 2_675
O9 K4 K3 73.39(5) 2_665 2_675
O19 K4 K3 67.61(6) 1_655 2_675
O7 K4 K3 41.03(5) 1_565 2_675
O16 K4 K3 44.38(4) 2_665 2_675
Nb5 K4 K3 67.113(18) 2_665 2_675
Nb3 K4 K3 150.65(2) . 2_675
O10 K4 Nb2 127.13(6) . 1_565
O22 K4 Nb2 63.49(6) 2_666 1_565
O23 K4 Nb2 65.66(6) . 1_565
O17 K4 Nb2 152.21(6) 2_665 1_565
O9 K4 Nb2 98.95(5) 2_665 1_565
O19 K4 Nb2 94.53(6) 1_655 1_565
O7 K4 Nb2 20.78(4) 1_565 1_565
O16 K4 Nb2 101.86(5) 2_665 1_565
Nb5 K4 Nb2 117.16(2) 2_665 1_565
Nb3 K4 Nb2 129.34(2) . 1_565
K3 K4 Nb2 57.849(16) 2_675 1_565
O10 K4 H13 84.4(9) . .
O22 K4 H13 69.8(8) 2_666 .
O23 K4 H13 16.7(9) . .
O17 K4 H13 123.7(9) 2_665 .
O9 K4 H13 81.4(8) 2_665 .
O19 K4 H13 141.7(9) 1_655 .
O7 K4 H13 69.6(9) 1_565 .
O16 K4 H13 126.4(9) 2_665 .
Nb5 K4 H13 115.4(8) 2_665 .
Nb3 K4 H13 80.5(9) . .
K3 K4 H13 95.8(9) 2_675 .
Nb2 K4 H13 49.4(9) 1_565 .
O10 K4 H14 78.5(16) . .
O22 K4 H14 85.7(17) 2_666 .
O23 K4 H14 16.3(17) . .
O17 K4 H14 105.8(17) 2_665 .
O9 K4 H14 65.6(17) 2_665 .
O19 K4 H14 158.2(16) 1_655 .
O7 K4 H14 82.3(16) 1_565 .
O16 K4 H14 117.4(17) 2_665 .
Nb5 K4 H14 100.0(17) 2_665 .
Nb3 K4 H14 69.3(16) . .
K3 K4 H14 98.8(16) 2_675 .
Nb2 K4 H14 63.7(16) 1_565 .
H13 K4 H14 18.1(18) . .
Nb1 O1 K1 95.36(9) . 2_566
Nb2 O2 Nb1 117.44(11) . .
Nb2 O2 K2 109.84(9) . .
Nb1 O2 K2 95.12(8) . .
Nb3 O3 Nb1 118.68(11) . .
Nb3 O3 K2 108.02(10) . .
Nb1 O3 K2 104.90(9) . .
Nb4 O4 Nb1 116.09(11) . .
Nb4 O4 K1 142.84(11) . 2_566
Nb1 O4 K1 100.46(9) . 2_566
Nb5 O5 Nb1 116.14(11) . .
Cr1 O6 Nb4 95.24(9) . 2_665
Cr1 O6 Nb5 94.76(9) . 2_665
Nb4 O6 Nb5 89.71(7) 2_665 2_665
Cr1 O6 Nb2 92.18(8) . 2_665
Nb4 O6 Nb2 172.53(10) 2_665 2_665
Nb5 O6 Nb2 88.87(7) 2_665 2_665
Cr1 O6 Nb3 92.66(8) . 2_665
Nb4 O6 Nb3 88.06(7) 2_665 2_665
Nb5 O6 Nb3 172.41(10) 2_665 2_665
Nb2 O6 Nb3 92.41(7) 2_665 2_665
Cr1 O6 Nb1 177.70(11) . 2_665
Nb4 O6 Nb1 86.74(7) 2_665 2_665
Nb5 O6 Nb1 86.38(7) 2_665 2_665
Nb2 O6 Nb1 85.85(7) 2_665 2_665
Nb3 O6 Nb1 86.25(7) 2_665 2_665
Nb2 O7 K3 127.78(11) . 2_665
Nb2 O7 K4 122.13(11) . 1_545
K3 O7 K4 91.75(7) 2_665 1_545
Cr1 O8 Nb2 99.92(10) . .
Cr1 O8 Nb3 100.43(10) . .
Nb2 O8 Nb3 117.33(11) . .
Cr1 O8 K2 151.14(10) . .
Nb2 O8 K2 99.68(8) . .
Nb3 O8 K2 89.08(7) . .
Nb2 O9 Nb5 117.63(11) . .
Nb2 O9 K4 131.55(10) . 2_665
Nb5 O9 K4 90.84(8) . 2_665
Nb3 O10 K4 127.64(11) . .
Nb3 O10 K2 125.66(11) . 2_666
K4 O10 K2 99.30(7) . 2_666
Nb3 O11 Nb4 117.09(11) . .
Nb3 O11 K1 131.19(11) . .
Nb4 O11 K1 93.29(9) . .
Nb3 O11 K3 128.72(10) . .
Nb4 O11 K3 93.54(8) . .
K1 O11 K3 82.10(6) . .
Cr1 O12 Cr1 97.78(10) . 2_665
Cr1 O12 Nb2 100.26(10) . 2_665
Cr1 O12 Nb2 94.80(9) 2_665 2_665
Cr1 O12 Nb3 94.88(9) . .
Cr1 O12 Nb3 100.99(10) 2_665 .
Nb2 O12 Nb3 156.41(12) 2_665 .
Nb4 O13 K1 93.25(9) . .
Nb4 O13 K3 86.20(8) . .
K1 O13 K3 73.87(6) . .
Nb5 O14 Nb4 114.20(11) . .
Cr1 O15 Nb4 103.40(10) 2_665 .
Cr1 O15 K3 129.09(10) 2_665 .
Nb4 O15 K3 90.50(8) . .
Cr1 O15 H1 116(4) 2_665 .
Nb4 O15 H1 123(3) . .
K3 O15 H1 94(4) . .
Nb5 O16 K3 123.39(11) . 2_565
Nb5 O16 K3 131.29(11) . 1_545
K3 O16 K3 105.32(8) 2_565 1_545
Nb5 O16 K4 85.95(9) . 2_665
K3 O16 K4 102.81(7) 2_565 2_665
K3 O16 K4 83.65(6) 1_545 2_665
Cr1 O17 Nb5 104.41(11) 2_665 .
Cr1 O17 K4 131.63(11) 2_665 2_665
Nb5 O17 K4 89.99(8) . 2_665
Cr1 O17 H2 118(5) 2_665 .
Nb5 O17 H2 121(5) . .
K4 O17 H2 90(5) 2_665 .
K1 O18 K2 91.65(9) . 2_666
K1 O18 H3 115(4) . .
K2 O18 H3 80(4) 2_666 .
K1 O18 H4 109(3) . .
K2 O18 H4 147(3) 2_666 .
H3 O18 H4 111(5) . .
K3 O19 K1 81.28(8) . .
K3 O19 K4 108.74(10) . 1_455
K1 O19 K4 117.06(10) . 1_455
K3 O19 H5 152(5) . .
K1 O19 H5 73(5) . .
K4 O19 H5 92(5) 1_455 .
K3 O19 H6 80(4) . .
K1 O19 H6 137(5) . .
K4 O19 H6 106(5) 1_455 .
H5 O19 H6 112(6) . .
K1 O20 K2 94.66(9) 2_666 .
K1 O20 K1 83.32(8) 2_666 1_655
K2 O20 K1 171.40(11) . 1_655
K1 O20 H7 120(4) 2_666 .
K2 O20 H7 102(4) . .
K1 O20 H7 86(4) 1_655 .
K1 O20 H8 141(3) 2_666 .
K2 O20 H8 102(3) . .
K1 O20 H8 75(3) 1_655 .
H7 O20 H8 90(5) . .
K2 O21 H9 112(3) . .
K2 O21 H10 108(5) . .
H9 O21 H10 109(6) . .
K2 O22 K4 106.87(9) . 2_666
K2 O22 H11 107(4) . .
K4 O22 H11 103(4) 2_666 .
K2 O22 H12 127(3) . .
K4 O22 H12 114(3) 2_666 .
H11 O22 H12 96(5) . .
K3 O23 K4 141.04(12) . .
K3 O23 H13 102(3) . .
K4 O23 H13 98(3) . .
K3 O23 H14 107(4) . .
K4 O23 H14 43(4) . .
H13 O23 H14 80(4) . .

loop_
_geom_bond_atom_site_label_1
_geom_bond_atom_site_label_2
_geom_bond_distance
_geom_bond_site_symmetry_2
Nb1 O1 1.767(2) .
Nb1 O5 1.985(2) .
Nb1 O4 1.986(2) .
Nb1 O2 2.001(2) .
Nb1 O3 2.005(2) .
Nb1 O6 2.485(2) 2_665
Nb1 Nb4 3.3181(4) .
Nb1 Nb5 3.3287(5) .
Nb1 Nb2 3.3584(4) .
Nb1 K1 3.6262(8) 2_566
Nb1 K2 3.7948(8) .
Nb2 O7 1.758(2) .
Nb2 O2 1.929(2) .
Nb2 O9 1.935(2) .
Nb2 O8 2.076(2) .
Nb2 O12 2.166(2) 2_665
Nb2 O6 2.446(2) 2_665
Nb2 Cr1 3.0859(6) .
Nb2 K3 3.9995(8) 2_665
Nb2 K2 4.1259(9) .
Nb2 K4 4.1966(9) 1_545
Nb3 O10 1.748(2) .
Nb3 O3 1.935(2) .
Nb3 O11 1.936(2) .
Nb3 O8 2.082(2) .
Nb3 O12 2.186(2) .
Nb3 O6 2.473(2) 2_665
Nb3 Cr1 3.1022(6) .
Nb3 Nb4 3.3496(5) .
Nb3 K2 3.8177(8) .
Nb3 K4 4.0476(9) .
Nb4 O13 1.777(2) .
Nb4 O4 1.925(2) .
Nb4 O14 1.987(2) .
Nb4 O11 1.991(2) .
Nb4 O15 2.115(2) .
Nb4 O6 2.344(2) 2_665
Nb4 Nb5 3.3301(5) .
Nb4 K1 3.5438(8) .
Nb4 K3 3.6074(8) .
Nb5 O16 1.765(2) .
Nb5 O5 1.937(2) .
Nb5 O14 1.979(2) .
Nb5 O9 2.013(2) .
Nb5 O17 2.115(2) .
Nb5 O6 2.377(2) 2_665
Nb5 K4 3.5657(8) 2_665
Nb5 K3 4.0059(8) 2_565
Cr1 O8 1.954(2) .
Cr1 O17 1.970(2) 2_665
Cr1 O15 1.981(2) 2_665
Cr1 O6 1.997(2) .
Cr1 O12 2.023(2) .
Cr1 O12 2.024(2) 2_665
K1 O4 2.695(2) 2_566
K1 O18 2.700(3) .
K1 O20 2.750(3) 2_666
K1 O11 2.820(2) .
K1 O19 2.948(3) .
K1 O13 2.967(2) .
K1 O1 3.006(3) 2_566
K1 O20 3.205(3) 1_455
K1 Nb1 3.6262(8) 2_566
K1 K3 3.7487(11) .
K1 K1 3.9729(16) 2_566
K1 H5 2.82(7) .
K2 O22 2.708(3) .
K2 O3 2.747(2) .
K2 O20 2.751(3) .
K2 O21 2.849(3) .
K2 O18 2.935(3) 2_666
K2 O10 3.026(2) 2_666
K2 O2 3.051(2) .
K2 O8 3.234(2) .
K2 K1 4.0450(11) 2_666
K2 H7 3.02(5) .
K2 H8 3.05(5) .
K2 H11 3.02(6) .
K3 O7 2.673(2) 2_665
K3 O16 2.754(2) 2_565
K3 O23 2.760(3) .
K3 O19 2.805(3) .
K3 O16 2.864(2) 1_565
K3 O11 2.888(2) .
K3 O15 2.904(2) .
K3 O13 3.259(2) .
K3 Nb2 3.9995(8) 2_665
K3 Nb5 4.0059(8) 2_565
K3 H1 3.07(5) .
K3 H6 2.78(6) .
K3 H13 3.07(4) .
K4 O10 2.736(2) .
K4 O22 2.764(3) 2_666
K4 O23 2.835(3) .
K4 O17 2.871(3) 2_665
K4 O9 2.914(2) 2_665
K4 O19 2.955(3) 1_655
K4 O7 2.988(2) 1_565
K4 O16 3.225(2) 2_665
K4 Nb5 3.5657(8) 2_665
K4 K3 4.0695(11) 2_675
K4 Nb2 4.1966(9) 1_565
K4 H13 3.08(5) .
K4 H14 2.26(7) .
O1 K1 3.006(3) 2_566
O4 K1 2.695(2) 2_566
O6 Nb4 2.344(2) 2_665
O6 Nb5 2.377(2) 2_665
O6 Nb2 2.446(2) 2_665
O6 Nb3 2.473(2) 2_665
O6 Nb1 2.485(2) 2_665
O7 K3 2.673(2) 2_665
O7 K4 2.988(2) 1_545
O9 K4 2.914(2) 2_665
O10 K2 3.026(2) 2_666
O12 Cr1 2.024(2) 2_665
O12 Nb2 2.166(2) 2_665
O15 Cr1 1.981(2) 2_665
O15 H1 0.82(5) .
O16 K3 2.754(2) 2_565
O16 K3 2.864(2) 1_545
O16 K4 3.225(2) 2_665
O17 Cr1 1.970(2) 2_665
O17 K4 2.871(3) 2_665
O17 H2 0.73(6) .
O18 K2 2.935(3) 2_666
O18 H3 1.07(7) .
O18 H4 1.05(7) .
O19 K4 2.955(3) 1_455
O19 H5 0.83(7) .
O19 H6 0.77(6) .
O20 K1 2.750(3) 2_666
O20 K1 3.205(3) 1_655
O20 H7 0.80(5) .
O20 H8 0.86(5) .
O21 H9 0.93(5) .
O21 H10 0.66(6) .
O22 K4 2.764(3) 2_666
O22 H11 0.76(6) .
O22 H12 0.82(5) .
O23 H13 0.90(5) .
O23 H14 0.92(7) .

loop_
_geom_hbond_atom_site_label_D
_geom_hbond_atom_site_label_H
_geom_hbond_atom_site_label_A
_geom_hbond_distance_DH
_geom_hbond_distance_HA
_geom_hbond_distance_DA
_geom_hbond_angle_DHA
_geom_hbond_site_symmetry_A
O15 H1 O14 0.82(5) 1.93(5) 2.720(3) 162(5) 2_565
O17 H2 O13 0.73(6) 1.95(6) 2.669(3) 170(6) 2_565
